data_7115078
loop_
_publ_author_name
'Archambault, Christine'
'Bender, Robert'
'Braunstein, Pierre'
'Bouaoud, Salah-Eddine'
'Rouag, Djemel'
'Golhen, St\'ephane'
'Ouahab, Lahc\`ene'

_publ_section_title
;
 Unexpected bonding similarities between the bridging metalloligands
 [MoCp(CO)3]&#x2212; and [PtI(CO)2(PPh3)]&#x2212; acting as 4-electron
 donors in metal clusters. Crystal structures of
 [Pt2Mo(\m-CO)3(\m-PPh2)Cp(PPh3)2] and [Pt3(\m-CO)2(\m-PPh2)I(PPh3)3]
;
_journal_issue 9
_journal_name_full 'Chemical Communications'
_journal_page_first 849
_journal_paper_doi 10.1039/b101410m
_journal_year 2001
_chemical_formula_sum 'C68 H55 I O2 P4 Pt3'
_chemical_formula_weight 1740.17
_chemical_name_systematic
; 
? 
;
_space_group_IT_number 2
_symmetry_cell_setting triclinic
_symmetry_space_group_name_Hall '-P 1'
_symmetry_space_group_name_H-M 'P -1'
_atom_sites_solution_hydrogens geom
_atom_sites_solution_primary direct
_atom_sites_solution_secondary difmap
_audit_creation_method SHELXL-97
_cell_angle_alpha 69.64(3)
_cell_angle_beta 75.44(4)
_cell_angle_gamma 63.98(4)
_cell_formula_units_Z 2
_cell_length_a 13.564(12)
_cell_length_b 14.954(6)
_cell_length_c 17.948(8)
_cell_measurement_reflns_used 25
_cell_measurement_temperature 253(2)
_cell_measurement_theta_max 10.88
_cell_measurement_theta_min 6.42
_cell_volume 3046(3)
_computing_cell_refinement 'Enraf Nonius CAD4'
_computing_data_collection 'Enraf Nonius CAD4'
_computing_data_reduction MolEN
_computing_molecular_graphics 'ORTEP III'
_computing_structure_refinement 'SHELXL-97 (Sheldrick, 1997)'
_computing_structure_solution 'SHELXS-97 (Sheldrick, 1990)'
_diffrn_ambient_temperature 293(2)
_diffrn_measured_fraction_theta_full 0.999
_diffrn_measured_fraction_theta_max 0.999
_diffrn_measurement_device_type 'Nonius CAD4'
_diffrn_measurement_method \q-2\q
_diffrn_radiation_monochromator graphite
_diffrn_radiation_source 'fine-focus sealed tube'
_diffrn_radiation_type MoK\a
_diffrn_radiation_wavelength 0.71073
_diffrn_reflns_av_R_equivalents 0.0210
_diffrn_reflns_av_sigmaI/netI 0.0514
_diffrn_reflns_limit_h_max 16
_diffrn_reflns_limit_h_min 0
_diffrn_reflns_limit_k_max 17
_diffrn_reflns_limit_k_min -15
_diffrn_reflns_limit_l_max 21
_diffrn_reflns_limit_l_min -20
_diffrn_reflns_number 11189
_diffrn_reflns_theta_full 24.98
_diffrn_reflns_theta_max 24.98
_diffrn_reflns_theta_min 1.22
_diffrn_standards_interval_count 60
_diffrn_standards_interval_time 250
_diffrn_standards_number 3
_exptl_absorpt_coefficient_mu 7.528
_exptl_absorpt_correction_T_max 0.997578
_exptl_absorpt_correction_T_min 0.759588
_exptl_absorpt_correction_type '\y scan'
_exptl_crystal_colour red
_exptl_crystal_density_diffrn 1.897
_exptl_crystal_density_method 'not measured'
_exptl_crystal_description block
_exptl_crystal_F_000 1652
_refine_diff_density_max 3.154
_refine_diff_density_min -2.053
_refine_diff_density_rms 0.201
_refine_ls_extinction_method none
_refine_ls_goodness_of_fit_ref 1.046
_refine_ls_hydrogen_treatment mixed
_refine_ls_matrix_type full
_refine_ls_number_parameters 703
_refine_ls_number_reflns 10693
_refine_ls_number_restraints 0
_refine_ls_restrained_S_all 1.046
_refine_ls_R_factor_all 0.0742
_refine_ls_R_factor_gt 0.0397
_refine_ls_shift/su_max 0.001
_refine_ls_shift/su_mean 0.000
_refine_ls_structure_factor_coef Fsqd
_refine_ls_weighting_details 'w==1/[\s^2^(Fo^2^)+(0.0597P)^2^+0.0000P] where P==(Fo^2^+2Fc^2^)/3'
_refine_ls_weighting_scheme calc
_refine_ls_wR_factor_gt 0.0913
_refine_ls_wR_factor_ref 0.1026
_reflns_number_gt 7879
_reflns_number_total 10693
_reflns_threshold_expression >2sigma(I)
_cod_data_source_file b101410m.txt
_cod_data_source_block abs
_cod_depositor_comments
;
The following automatic conversions were performed:

'_refine_ls_weighting_scheme' value 'calc
w==1/[\s^2^(Fo^2^)+(0.0597P)^2^+0.0000P] where P==(Fo^2^+2Fc^2^)/3'
was changed to 'calc'. New tag '_refine_ls_weighting_details' was
created. The value of the new tag was set to
'w==1/[\s^2^(Fo^2^)+(0.0597P)^2^+0.0000P] where P==(Fo^2^+2Fc^2^)/3'.

Automatic conversion script
Id: cif_fix_values 3143 2015-03-26 13:38:13Z robertas 
;
_cod_original_sg_symbol_H-M P-1
_cod_database_code 7115078

loop_
_symmetry_equiv_pos_as_xyz
'x, y, z'
'-x, -y, -z'

loop_
_atom_site_label
_atom_site_type_symbol
_atom_site_fract_x
_atom_site_fract_y
_atom_site_fract_z
_atom_site_U_iso_or_equiv
_atom_site_adp_type
_atom_site_occupancy
_atom_site_calc_flag
_atom_site_refinement_flags
Pt1 Pt -0.16925(3) 0.16731(3) 0.25253(2) 0.02780(10) Uani 1 d .
Pt2 Pt -0.13062(3) -0.01911(3) 0.23978(2) 0.02530(9) Uani 1 d .
Pt3 Pt -0.33795(3) 0.13357(3) 0.23034(2) 0.02393(9) Uani 1 d .
I I -0.27732(6) 0.13803(6) 0.40981(4) 0.04700(19) Uani 1 d .
P1 P -0.1020(2) 0.28251(19) 0.25148(15) 0.0322(5) Uani 1 d .
P2 P 0.0066(2) -0.17530(18) 0.25122(14) 0.0291(5) Uani 1 d .
P3 P -0.5175(2) 0.21670(18) 0.20978(14) 0.0296(5) Uani 1 d .
P4 P -0.29148(19) -0.03762(17) 0.24828(13) 0.0256(5) Uani 1 d .
O1 O 0.0529(6) 0.0631(6) 0.1705(5) 0.060(2) Uani 1 d .
O2 O -0.3286(6) 0.3470(5) 0.1468(4) 0.0468(18) Uani 1 d .
C1 C -0.0317(8) 0.0654(7) 0.2047(6) 0.036(2) Uani 1 d .
C2 C -0.3033(7) 0.2643(7) 0.1878(5) 0.0270(19) Uani 1 d .
C3 C -0.0153(8) 0.3170(8) 0.1602(6) 0.043(3) Uani 1 d .
C4 C -0.0263(12) 0.3051(9) 0.0907(7) 0.067(4) Uani 1 d .
H4 H -0.0771 0.2784 0.0916 0.080 Uiso 1 calc R
C5 C 0.0365(16) 0.3318(12) 0.0190(10) 0.107(7) Uani 1 d .
H5 H 0.0280 0.3234 -0.0277 0.128 Uiso 1 calc R
C6 C 0.1116(15) 0.3710(13) 0.0185(12) 0.117(9) Uani 1 d .
H6 H 0.1539 0.3895 -0.0292 0.140 Uiso 1 calc R
C7 C 0.1251(13) 0.3831(14) 0.0858(13) 0.117(8) Uani 1 d .
H7 H 0.1775 0.4082 0.0845 0.141 Uiso 1 calc R
C8 C 0.0608(10) 0.3582(10) 0.1574(8) 0.070(4) Uani 1 d .
H8 H 0.0684 0.3689 0.2033 0.083 Uiso 1 calc R
C9 C -0.0204(8) 0.2392(8) 0.3325(6) 0.038(2) Uani 1 d .
C10 C 0.0265(8) 0.1349(8) 0.3698(6) 0.044(3) Uani 1 d .
H10 H 0.0137 0.0879 0.3545 0.053 Uiso 1 calc R
C11 C 0.0925(10) 0.0998(10) 0.4300(7) 0.056(3) Uani 1 d .
H11 H 0.1226 0.0294 0.4554 0.067 Uiso 1 calc R
C12 C 0.1137(10) 0.1672(12) 0.4524(7) 0.066(4) Uani 1 d .
H12 H 0.1606 0.1428 0.4912 0.079 Uiso 1 calc R
C13 C 0.0660(12) 0.2701(12) 0.4177(8) 0.069(4) Uani 1 d .
H13 H 0.0782 0.3162 0.4346 0.083 Uiso 1 calc R
C14 C -0.0003(11) 0.3076(10) 0.3578(8) 0.059(3) Uani 1 d .
H14 H -0.0316 0.3785 0.3343 0.071 Uiso 1 calc R
C15 C -0.2092(8) 0.4087(8) 0.2609(7) 0.043(3) Uani 1 d .
C16 C -0.2720(11) 0.4144(10) 0.3345(9) 0.072(4) Uani 1 d .
H16 H -0.2576 0.3575 0.3792 0.086 Uiso 1 calc R
C17 C -0.3577(11) 0.5093(11) 0.3384(11) 0.082(5) Uani 1 d .
H17 H -0.4024 0.5146 0.3867 0.098 Uiso 1 calc R
C18 C -0.3779(11) 0.5929(12) 0.2752(12) 0.080(5) Uani 1 d .
H18 H -0.4344 0.6553 0.2806 0.096 Uiso 1 calc R
C19 C -0.3141(12) 0.5866(10) 0.2010(10) 0.074(4) Uani 1 d .
H19 H -0.3279 0.6441 0.1567 0.088 Uiso 1 calc R
C20 C -0.2317(10) 0.4945(9) 0.1954(8) 0.057(3) Uani 1 d .
H20 H -0.1895 0.4891 0.1464 0.069 Uiso 1 calc R
C21 C 0.1135(8) -0.1978(7) 0.3092(5) 0.031(2) Uani 1 d .
C22 C 0.2241(9) -0.2585(8) 0.2960(7) 0.052(3) Uani 1 d .
H22 H 0.2498 -0.2861 0.2524 0.063 Uiso 1 calc R
C23 C 0.2961(10) -0.2784(10) 0.3465(9) 0.070(4) Uani 1 d .
H23 H 0.3702 -0.3204 0.3375 0.084 Uiso 1 calc R
C24 C 0.2611(11) -0.2380(11) 0.4088(8) 0.065(4) Uani 1 d .
H24 H 0.3113 -0.2518 0.4424 0.078 Uiso 1 calc R
C25 C 0.1533(10) -0.1772(9) 0.4237(7) 0.051(3) Uani 1 d .
H25 H 0.1296 -0.1504 0.4676 0.061 Uiso 1 calc R
C26 C 0.0796(9) -0.1554(8) 0.3735(6) 0.040(2) Uani 1 d .
H26 H 0.0063 -0.1118 0.3826 0.048 Uiso 1 calc R
C27 C 0.0826(8) -0.2051(8) 0.1570(6) 0.043(3) Uani 1 d .
C28 C 0.1433(10) -0.3053(9) 0.1524(7) 0.062(4) Uani 1 d .
H28 H 0.1470 -0.3604 0.1978 0.075 Uiso 1 calc R
C29 C 0.1989(14) -0.3234(12) 0.0796(9) 0.097(6) Uani 1 d .
H29 H 0.2356 -0.3909 0.0755 0.116 Uiso 1 calc R
C30 C 0.2002(12) -0.2434(14) 0.0146(9) 0.088(5) Uani 1 d .
H30 H 0.2425 -0.2564 -0.0330 0.105 Uiso 1 calc R
C31 C 0.1407(12) -0.1454(12) 0.0182(7) 0.071(4) Uani 1 d .
H31 H 0.1392 -0.0911 -0.0276 0.085 Uiso 1 calc R
C32 C 0.0811(10) -0.1242(9) 0.0901(7) 0.054(3) Uani 1 d .
H32 H 0.0411 -0.0563 0.0926 0.064 Uiso 1 calc R
C33 C -0.0373(8) -0.2832(7) 0.3050(6) 0.037(2) Uani 1 d .
C34 C -0.0779(10) -0.3215(8) 0.2643(8) 0.055(3) Uani 1 d .
H34 H -0.0787 -0.2949 0.2092 0.066 Uiso 1 calc R
C35 C -0.1170(10) -0.3983(9) 0.3051(9) 0.060(3) Uani 1 d .
H35 H -0.1403 -0.4265 0.2774 0.071 Uiso 1 calc R
C36 C -0.1214(11) -0.4330(9) 0.3866(9) 0.066(4) Uani 1 d .
H36 H -0.1495 -0.4837 0.4145 0.079 Uiso 1 calc R
C37 C -0.0851(11) -0.3941(10) 0.4270(7) 0.062(3) Uani 1 d .
H37 H -0.0890 -0.4174 0.4825 0.074 Uiso 1 calc R
C38 C -0.0427(10) -0.3203(8) 0.3859(7) 0.051(3) Uani 1 d .
H38 H -0.0169 -0.2949 0.4141 0.061 Uiso 1 calc R
C39 C -0.5987(7) 0.1384(7) 0.2325(5) 0.029(2) Uani 1 d .
C40 C -0.6629(8) 0.1475(8) 0.1788(6) 0.041(2) Uani 1 d .
H40 H -0.6675 0.1969 0.1295 0.049 Uiso 1 calc R
C41 C -0.7196(9) 0.0843(9) 0.1979(7) 0.051(3) Uani 1 d .
H41 H -0.7603 0.0895 0.1609 0.061 Uiso 1 calc R
C42 C -0.7165(10) 0.0124(10) 0.2726(8) 0.060(3) Uani 1 d .
H42 H -0.7551 -0.0304 0.2859 0.072 Uiso 1 calc R
C43 C -0.6549(9) 0.0058(9) 0.3268(7) 0.051(3) Uani 1 d .
H43 H -0.6534 -0.0412 0.3772 0.061 Uiso 1 calc R
C44 C -0.5955(8) 0.0680(7) 0.3074(6) 0.038(2) Uani 1 d .
H44 H -0.5541 0.0624 0.3441 0.046 Uiso 1 calc R
C45 C -0.5256(8) 0.2834(8) 0.1041(5) 0.036(2) Uani 1 d .
C46 C -0.5805(10) 0.3895(8) 0.0769(7) 0.055(3) Uani 1 d .
H46 H -0.6167 0.4283 0.1135 0.066 Uiso 1 calc R
C47 C -0.5822(13) 0.4384(12) -0.0039(9) 0.081(5) Uani 1 d .
H47 H -0.6204 0.5095 -0.0212 0.098 Uiso 1 calc R
C48 C -0.5288(13) 0.3835(13) -0.0582(8) 0.078(5) Uani 1 d .
H48 H -0.5321 0.4172 -0.1125 0.094 Uiso 1 calc R
C49 C -0.4692(13) 0.2778(13) -0.0340(8) 0.081(4) Uani 1 d .
H49 H -0.4296 0.2403 -0.0713 0.097 Uiso 1 calc R
C50 C -0.4704(12) 0.2287(10) 0.0491(7) 0.068(4) Uani 1 d .
H50 H -0.4328 0.1574 0.0666 0.082 Uiso 1 calc R
C51 C -0.6026(8) 0.3164(7) 0.2633(5) 0.033(2) Uani 1 d .
C52 C -0.7175(9) 0.3496(9) 0.2742(8) 0.057(3) Uani 1 d .
H52 H -0.7515 0.3188 0.2576 0.068 Uiso 1 calc R
C53 C -0.7791(9) 0.4274(9) 0.3094(8) 0.061(4) Uani 1 d .
H53 H -0.8557 0.4507 0.3156 0.074 Uiso 1 calc R
C54 C -0.7306(11) 0.4722(9) 0.3360(7) 0.058(3) Uani 1 d .
H54 H -0.7740 0.5253 0.3601 0.069 Uiso 1 calc R
C55 C -0.6193(11) 0.4385(10) 0.3271(7) 0.062(3) Uani 1 d .
H55 H -0.5860 0.4678 0.3459 0.075 Uiso 1 calc R
C56 C -0.5546(9) 0.3607(8) 0.2901(6) 0.047(3) Uani 1 d .
H56 H -0.4781 0.3386 0.2836 0.056 Uiso 1 calc R
C57 C -0.3394(8) -0.1150(7) 0.3401(6) 0.034(2) Uani 1 d .
C58 C -0.3604(10) -0.2000(8) 0.3460(7) 0.053(3) Uani 1 d .
H58 H -0.3489 -0.2213 0.3005 0.063 Uiso 1 calc R
C59 C -0.3981(11) -0.2534(9) 0.4186(8) 0.070(4) Uani 1 d .
H59 H -0.4127 -0.3099 0.4216 0.084 Uiso 1 calc R
C60 C -0.4139(12) -0.2245(10) 0.4850(8) 0.071(4) Uani 1 d .
H60 H -0.4395 -0.2610 0.5337 0.085 Uiso 1 calc R
C61 C -0.3929(13) -0.1428(11) 0.4815(7) 0.075(4) Uani 1 d .
H61 H -0.4038 -0.1236 0.5279 0.090 Uiso 1 calc R
C62 C -0.3552(10) -0.0874(9) 0.4096(6) 0.050(3) Uani 1 d .
H62 H -0.3405 -0.0315 0.4079 0.060 Uiso 1 calc R
C63 C -0.3132(8) -0.0704(7) 0.1672(5) 0.034(2) Uani 1 d .
C64 C -0.2295(9) -0.0840(8) 0.1025(6) 0.047(3) Uani 1 d .
H64 H -0.1627 -0.0814 0.1037 0.056 Uiso 1 calc R
C65 C -0.2476(11) -0.1016(10) 0.0357(7) 0.063(4) Uani 1 d .
H65 H -0.1926 -0.1104 -0.0073 0.076 Uiso 1 calc R
C66 C -0.3443(12) -0.1057(10) 0.0339(7) 0.065(4) Uani 1 d .
H66 H -0.3548 -0.1183 -0.0102 0.078 Uiso 1 calc R
C67 C -0.4278(11) -0.0915(10) 0.0964(8) 0.065(4) Uani 1 d .
H67 H -0.4943 -0.0938 0.0939 0.078 Uiso 1 calc R
C68 C -0.4131(9) -0.0740(8) 0.1623(6) 0.041(2) Uani 1 d .
H68 H -0.4699 -0.0644 0.2042 0.049 Uiso 1 calc R

loop_
_atom_site_aniso_label
_atom_site_aniso_U_11
_atom_site_aniso_U_22
_atom_site_aniso_U_33
_atom_site_aniso_U_23
_atom_site_aniso_U_13
_atom_site_aniso_U_12
Pt1 0.0264(2) 0.02844(19) 0.03157(19) -0.01185(15) -0.00373(15) -0.01029(15)
Pt2 0.02107(18) 0.02591(18) 0.02918(19) -0.01155(14) -0.00308(14) -0.00620(14)
Pt3 0.02065(18) 0.02536(18) 0.02493(18) -0.00846(13) -0.00350(13) -0.00652(14)
I 0.0604(5) 0.0655(5) 0.0266(3) -0.0142(3) -0.0001(3) -0.0359(4)
P1 0.0275(13) 0.0337(13) 0.0406(14) -0.0159(11) 0.0012(11) -0.0148(11)
P2 0.0275(13) 0.0272(12) 0.0318(13) -0.0139(10) -0.0054(10) -0.0044(10)
P3 0.0240(13) 0.0300(13) 0.0328(13) -0.0089(10) -0.0059(10) -0.0071(10)
P4 0.0250(12) 0.0260(12) 0.0254(11) -0.0080(9) -0.0032(9) -0.0087(10)
O1 0.030(4) 0.064(5) 0.099(7) -0.044(5) 0.021(4) -0.028(4)
O2 0.057(5) 0.035(4) 0.042(4) 0.005(3) -0.017(4) -0.018(4)
C1 0.025(5) 0.037(6) 0.058(7) -0.028(5) -0.007(5) -0.009(4)
C2 0.025(5) 0.031(5) 0.021(4) -0.008(4) -0.002(4) -0.008(4)
C3 0.033(6) 0.035(6) 0.047(6) -0.007(5) 0.004(5) -0.009(5)
C4 0.084(10) 0.055(8) 0.049(7) -0.016(6) 0.013(7) -0.026(7)
C5 0.128(16) 0.076(11) 0.067(10) -0.014(8) 0.045(11) -0.031(11)
C6 0.073(12) 0.072(11) 0.096(14) 0.033(11) 0.042(11) -0.001(9)
C7 0.047(9) 0.110(14) 0.122(15) 0.048(13) 0.014(10) -0.040(9)
C8 0.046(8) 0.080(9) 0.071(9) 0.013(7) -0.014(6) -0.036(7)
C9 0.036(6) 0.050(6) 0.040(6) -0.019(5) 0.004(5) -0.026(5)
C10 0.030(6) 0.050(7) 0.053(7) -0.022(5) -0.010(5) -0.009(5)
C11 0.047(7) 0.063(8) 0.054(7) -0.020(6) -0.018(6) -0.008(6)
C12 0.051(8) 0.118(12) 0.041(7) -0.023(8) -0.005(6) -0.044(8)
C13 0.086(11) 0.096(11) 0.064(9) -0.027(8) -0.002(8) -0.067(9)
C14 0.074(9) 0.062(8) 0.064(8) -0.022(6) -0.011(7) -0.042(7)
C15 0.031(6) 0.038(6) 0.065(7) -0.032(5) -0.009(5) -0.003(5)
C16 0.068(9) 0.060(8) 0.086(10) -0.038(7) 0.033(8) -0.032(7)
C17 0.054(9) 0.062(9) 0.127(14) -0.053(9) 0.041(9) -0.029(7)
C18 0.041(8) 0.066(10) 0.149(16) -0.067(11) -0.004(9) -0.010(7)
C19 0.068(10) 0.049(8) 0.107(12) -0.029(8) -0.049(9) 0.000(7)
C20 0.049(7) 0.046(7) 0.074(8) -0.030(6) -0.029(6) 0.006(6)
C21 0.027(5) 0.031(5) 0.029(5) -0.004(4) -0.004(4) -0.009(4)
C22 0.039(7) 0.051(7) 0.065(8) -0.027(6) -0.015(6) -0.003(5)
C23 0.039(7) 0.074(9) 0.105(11) -0.034(8) -0.032(7) -0.008(6)
C24 0.057(9) 0.086(10) 0.076(9) -0.026(8) -0.035(7) -0.031(7)
C25 0.060(8) 0.060(7) 0.044(6) -0.011(5) -0.012(6) -0.033(6)
C26 0.036(6) 0.045(6) 0.041(6) -0.019(5) -0.003(5) -0.013(5)
C27 0.034(6) 0.048(6) 0.036(6) -0.019(5) -0.003(5) 0.000(5)
C28 0.065(8) 0.047(7) 0.050(7) -0.029(6) -0.009(6) 0.014(6)
C29 0.125(15) 0.077(10) 0.054(9) -0.042(8) 0.001(9) 0.002(10)
C30 0.072(10) 0.125(14) 0.059(9) -0.064(10) 0.017(8) -0.014(10)
C31 0.086(11) 0.085(10) 0.041(7) -0.014(7) 0.001(7) -0.038(9)
C32 0.058(8) 0.056(7) 0.042(6) -0.023(6) 0.006(6) -0.018(6)
C33 0.032(5) 0.027(5) 0.059(7) -0.021(5) -0.011(5) -0.008(4)
C34 0.067(8) 0.034(6) 0.064(8) -0.012(5) -0.030(6) -0.010(6)
C35 0.058(8) 0.041(7) 0.096(11) -0.027(7) -0.030(7) -0.015(6)
C36 0.063(9) 0.043(7) 0.096(11) -0.011(7) -0.014(8) -0.030(7)
C37 0.082(10) 0.062(8) 0.044(7) -0.012(6) 0.008(6) -0.040(7)
C38 0.066(8) 0.048(7) 0.050(7) -0.020(5) 0.001(6) -0.031(6)
C39 0.018(5) 0.030(5) 0.041(5) -0.013(4) -0.001(4) -0.011(4)
C40 0.038(6) 0.046(6) 0.043(6) -0.014(5) -0.005(5) -0.019(5)
C41 0.039(7) 0.070(8) 0.062(8) -0.029(6) 0.001(5) -0.031(6)
C42 0.048(8) 0.062(8) 0.073(9) -0.021(7) 0.012(6) -0.033(7)
C43 0.039(7) 0.057(7) 0.046(6) -0.014(5) 0.015(5) -0.020(6)
C44 0.027(5) 0.042(6) 0.040(6) -0.007(5) 0.000(4) -0.014(5)
C45 0.037(6) 0.054(6) 0.027(5) -0.004(4) -0.011(4) -0.027(5)
C46 0.058(8) 0.038(6) 0.049(7) 0.005(5) -0.016(6) -0.007(6)
C47 0.092(12) 0.068(9) 0.056(9) 0.018(7) -0.018(8) -0.027(8)
C48 0.093(12) 0.108(13) 0.045(8) 0.017(8) -0.035(8) -0.064(10)
C49 0.103(12) 0.101(12) 0.038(7) -0.020(7) -0.013(7) -0.036(10)
C50 0.085(10) 0.062(8) 0.042(7) -0.017(6) -0.005(7) -0.014(7)
C51 0.025(5) 0.037(5) 0.029(5) -0.010(4) -0.002(4) -0.005(4)
C52 0.033(6) 0.052(7) 0.090(9) -0.026(7) -0.003(6) -0.017(6)
C53 0.028(6) 0.049(7) 0.093(10) -0.029(7) 0.015(6) -0.006(5)
C54 0.059(8) 0.045(7) 0.056(7) -0.027(6) 0.016(6) -0.011(6)
C55 0.063(9) 0.068(8) 0.060(8) -0.031(7) -0.003(7) -0.022(7)
C56 0.041(6) 0.050(7) 0.051(7) -0.029(5) 0.003(5) -0.012(5)
C57 0.027(5) 0.032(5) 0.034(5) -0.002(4) -0.004(4) -0.008(4)
C58 0.067(8) 0.045(6) 0.044(6) -0.008(5) 0.010(6) -0.032(6)
C59 0.084(10) 0.047(7) 0.069(9) -0.018(6) 0.027(8) -0.034(7)
C60 0.082(10) 0.061(8) 0.053(8) -0.006(7) 0.023(7) -0.036(8)
C61 0.106(12) 0.088(10) 0.027(6) -0.008(6) -0.006(7) -0.042(9)
C62 0.073(8) 0.060(7) 0.030(6) -0.016(5) -0.008(5) -0.033(6)
C63 0.041(6) 0.035(5) 0.026(5) -0.014(4) -0.007(4) -0.010(4)
C64 0.045(7) 0.056(7) 0.036(6) -0.023(5) 0.002(5) -0.013(5)
C65 0.069(9) 0.082(9) 0.034(6) -0.028(6) -0.008(6) -0.016(7)
C66 0.077(10) 0.089(10) 0.053(8) -0.047(7) -0.018(7) -0.026(8)
C67 0.066(9) 0.075(9) 0.074(9) -0.034(7) -0.027(7) -0.024(7)
C68 0.039(6) 0.048(6) 0.048(6) -0.017(5) -0.011(5) -0.021(5)

loop_
_atom_type_symbol
_atom_type_description
_atom_type_scat_dispersion_real
_atom_type_scat_dispersion_imag
_atom_type_scat_source
C C 0.0033 0.0016 'International Tables Vol C Tables 4.2.6.8 and 6.1.1.4'
H H 0.0000 0.0000 'International Tables Vol C Tables 4.2.6.8 and 6.1.1.4'
O O 0.0106 0.0060 'International Tables Vol C Tables 4.2.6.8 and 6.1.1.4'
P P 0.1023 0.0942 'International Tables Vol C Tables 4.2.6.8 and 6.1.1.4'
I I -0.4742 1.8119 'International Tables Vol C Tables 4.2.6.8 and 6.1.1.4'
Pt Pt -1.7033 8.3905 'International Tables Vol C Tables 4.2.6.8 and 6.1.1.4'

loop_
_geom_angle_atom_site_label_1
_geom_angle_atom_site_label_2
_geom_angle_atom_site_label_3
_geom_angle
C1 Pt1 C2 120.8(4)
C1 Pt1 P1 100.2(3)
C2 Pt1 P1 100.9(3)
C1 Pt1 Pt2 49.9(3)
C2 Pt1 Pt2 102.5(2)
P1 Pt1 Pt2 148.92(7)
C1 Pt1 Pt3 104.5(3)
C2 Pt1 Pt3 48.8(3)
P1 Pt1 Pt3 148.19(7)
Pt2 Pt1 Pt3 61.17(4)
C1 Pt1 I 128.8(3)
C2 Pt1 I 100.8(2)
P1 Pt1 I 99.72(8)
Pt2 Pt1 I 95.68(4)
Pt3 Pt1 I 80.11(5)
C1 Pt2 P2 96.8(3)
C1 Pt2 P4 153.2(3)
P2 Pt2 P4 107.82(10)
C1 Pt2 Pt1 48.7(3)
P2 Pt2 Pt1 139.01(7)
P4 Pt2 Pt1 111.26(7)
C1 Pt2 Pt3 102.0(3)
P2 Pt2 Pt3 160.76(7)
P4 Pt2 Pt3 52.95(7)
Pt1 Pt2 Pt3 59.62(4)
C2 Pt3 P3 95.2(3)
C2 Pt3 P4 152.1(3)
P3 Pt3 P4 107.55(10)
C2 Pt3 Pt1 49.8(2)
P3 Pt3 Pt1 141.12(7)
P4 Pt3 Pt1 111.06(8)
C2 Pt3 Pt2 101.6(2)
P3 Pt3 Pt2 159.33(7)
P4 Pt3 Pt2 53.15(7)
Pt1 Pt3 Pt2 59.21(5)
C9 P1 C3 105.7(5)
C9 P1 C15 104.3(5)
C3 P1 C15 103.2(5)
C9 P1 Pt1 113.6(3)
C3 P1 Pt1 114.7(4)
C15 P1 Pt1 114.2(3)
C27 P2 C33 104.4(5)
C27 P2 C21 104.8(5)
C33 P2 C21 102.9(4)
C27 P2 Pt2 115.9(3)
C33 P2 Pt2 114.1(3)
C21 P2 Pt2 113.4(3)
C45 P3 C39 104.3(4)
C45 P3 C51 105.8(5)
C39 P3 C51 103.3(4)
C45 P3 Pt3 108.6(3)
C39 P3 Pt3 117.6(3)
C51 P3 Pt3 116.1(3)
C57 P4 C63 106.5(5)
C57 P4 Pt3 120.8(3)
C63 P4 Pt3 115.6(3)
C57 P4 Pt2 119.5(3)
C63 P4 Pt2 118.4(3)
Pt3 P4 Pt2 73.90(8)
O1 C1 Pt1 137.5(8)
O1 C1 Pt2 140.8(8)
Pt1 C1 Pt2 81.5(4)
O2 C2 Pt3 145.2(8)
O2 C2 Pt1 133.3(7)
Pt3 C2 Pt1 81.3(3)
C4 C3 C8 118.3(11)
C4 C3 P1 119.2(9)
C8 C3 P1 122.5(9)
C3 C4 C5 121.7(15)
C6 C5 C4 118.6(18)
C7 C6 C5 121.3(15)
C6 C7 C8 120.2(18)
C7 C8 C3 120.0(16)
C10 C9 C14 118.1(10)
C10 C9 P1 119.4(8)
C14 C9 P1 122.5(9)
C9 C10 C11 120.3(10)
C12 C11 C10 120.7(12)
C13 C12 C11 119.6(12)
C12 C13 C14 121.1(12)
C13 C14 C9 120.0(12)
C20 C15 C16 120.4(11)
C20 C15 P1 121.1(9)
C16 C15 P1 118.4(9)
C15 C16 C17 117.1(13)
C18 C17 C16 122.4(14)
C17 C18 C19 120.2(13)
C20 C19 C18 118.4(14)
C19 C20 C15 121.5(13)
C22 C21 C26 117.7(9)
C22 C21 P2 124.6(8)
C26 C21 P2 117.7(7)
C23 C22 C21 120.6(11)
C24 C23 C22 120.6(12)
C23 C24 C25 120.9(11)
C24 C25 C26 119.6(11)
C25 C26 C21 120.6(10)
C32 C27 C28 119.7(10)
C32 C27 P2 118.3(8)
C28 C27 P2 122.0(9)
C27 C28 C29 119.7(12)
C30 C29 C28 120.3(13)
C31 C30 C29 120.4(12)
C30 C31 C32 120.7(13)
C27 C32 C31 119.1(11)
C38 C33 C34 117.9(10)
C38 C33 P2 121.6(8)
C34 C33 P2 120.1(9)
C35 C34 C33 120.5(11)
C36 C35 C34 119.4(11)
C37 C36 C35 120.5(12)
C36 C37 C38 119.7(12)
C33 C38 C37 121.9(11)
C44 C39 C40 119.9(9)
C44 C39 P3 117.2(7)
C40 C39 P3 122.9(7)
C41 C40 C39 120.5(10)
C40 C41 C42 120.4(11)
C43 C42 C41 118.8(11)
C42 C43 C44 121.2(11)
C39 C44 C43 119.2(10)
C50 C45 C46 118.4(10)
C50 C45 P3 119.3(9)
C46 C45 P3 122.2(8)
C47 C46 C45 120.9(13)
C48 C47 C46 120.4(14)
C47 C48 C49 120.8(12)
C48 C49 C50 117.9(14)
C45 C50 C49 121.5(13)
C56 C51 C52 119.3(10)
C56 C51 P3 120.5(7)
C52 C51 P3 120.2(8)
C53 C52 C51 119.3(11)
C52 C53 C54 121.3(11)
C55 C54 C53 119.5(11)
C54 C55 C56 120.5(12)
C51 C56 C55 120.2(11)
C62 C57 C58 117.8(9)
C62 C57 P4 117.4(8)
C58 C57 P4 124.9(8)
C59 C58 C57 120.6(11)
C60 C59 C58 120.4(12)
C59 C60 C61 120.4(12)
C60 C61 C62 120.6(12)
C61 C62 C57 120.1(11)
C68 C63 C64 118.2(9)
C68 C63 P4 123.2(7)
C64 C63 P4 118.3(8)
C63 C64 C65 119.6(11)
C66 C65 C64 120.3(11)
C65 C66 C67 121.0(11)
C68 C67 C66 120.3(12)
C67 C68 C63 120.7(11)

loop_
_geom_bond_atom_site_label_1
_geom_bond_atom_site_label_2
_geom_bond_distance
Pt1 C1 2.037(10)
Pt1 C2 2.082(9)
Pt1 P1 2.268(3)
Pt1 Pt2 2.6832(13)
Pt1 Pt3 2.694(2)
Pt1 I 2.8165(17)
Pt2 C1 2.074(10)
Pt2 P2 2.238(3)
Pt2 P4 2.279(3)
Pt2 Pt3 2.736(2)
Pt3 C2 2.052(9)
Pt3 P3 2.256(3)
Pt3 P4 2.273(2)
P1 C9 1.813(10)
P1 C3 1.819(10)
P1 C15 1.843(10)
P2 C27 1.835(10)
P2 C33 1.833(10)
P2 C21 1.839(9)
P3 C45 1.815(9)
P3 C39 1.824(9)
P3 C51 1.846(10)
P4 C57 1.808(9)
P4 C63 1.812(9)
O1 C1 1.150(11)
O2 C2 1.144(10)
C3 C4 1.372(16)
C3 C8 1.399(16)
C4 C5 1.390(18)
C5 C6 1.38(3)
C6 C7 1.35(3)
C7 C8 1.39(2)
C9 C10 1.380(14)
C9 C14 1.399(14)
C10 C11 1.388(14)
C11 C12 1.362(17)
C12 C13 1.355(19)
C13 C14 1.379(17)
C15 C20 1.382(16)
C15 C16 1.387(16)
C16 C17 1.397(18)
C17 C18 1.34(2)
C18 C19 1.40(2)
C19 C20 1.358(16)
C21 C22 1.381(14)
C21 C26 1.390(13)
C22 C23 1.366(15)
C23 C24 1.339(18)
C24 C25 1.357(17)
C25 C26 1.371(14)
C27 C32 1.372(15)
C27 C28 1.378(14)
C28 C29 1.385(17)
C29 C30 1.35(2)
C30 C31 1.344(19)
C31 C32 1.399(16)
C33 C38 1.358(14)
C33 C34 1.390(14)
C34 C35 1.375(16)
C35 C36 1.368(18)
C36 C37 1.352(17)
C37 C38 1.367(15)
C39 C44 1.386(13)
C39 C40 1.391(13)
C40 C41 1.371(14)
C41 C42 1.393(17)
C42 C43 1.388(17)
C43 C44 1.387(14)
C45 C50 1.363(15)
C45 C46 1.385(14)
C46 C47 1.379(17)
C47 C48 1.35(2)
C48 C49 1.39(2)
C49 C50 1.415(17)
C51 C56 1.362(14)
C51 C52 1.396(14)
C52 C53 1.357(16)
C53 C54 1.370(17)
C54 C55 1.352(17)
C55 C56 1.382(15)
C57 C62 1.386(13)
C57 C58 1.385(14)
C58 C59 1.377(15)
C59 C60 1.343(18)
C60 C61 1.349(18)
C61 C62 1.381(16)
C63 C68 1.405(13)
C63 C64 1.407(13)
C64 C65 1.412(15)
C65 C66 1.347(17)
C66 C67 1.380(18)
C67 C68 1.374(15)
